data_7102144
loop_
_publ_author_name
'Benson, Mark A.'
'Ledger, Joanne'
'Steiner, Alexander'

_publ_section_title
;
 Zwitterionic phosphazenium phosphazenate ligands
;
_journal_coden_ASTM CHCOFS
_journal_issue 37
_journal_name_full
;
 Chemical Communications (Cambridge, United Kingdom)
;
_journal_page_first 3823
_journal_page_last 3825
_journal_paper_doi 10.1039/b708993g
_journal_year 2007
_chemical_formula_sum 'C49 H96 I Li N9 O3 P3'
_chemical_formula_weight 1086.10
_space_group_IT_number 2
_symmetry_cell_setting triclinic
_symmetry_space_group_name_Hall '-P 1'
_symmetry_space_group_name_H-M 'P -1'
_atom_sites_solution_hydrogens geom
_atom_sites_solution_primary direct
_atom_sites_solution_secondary difmap
_audit_creation_method SHELXL-97
_cell_angle_alpha 100.961(2)
_cell_angle_beta 100.643(2)
_cell_angle_gamma 113.484(2)
_cell_formula_units_Z 2
_cell_length_a 13.1903(16)
_cell_length_b 14.2766(17)
_cell_length_c 17.645(2)
_cell_measurement_temperature 100(2)
_cell_volume 2864.0(6)
_computing_structure_refinement 'SHELXL-97 (Sheldrick, 1997)'
_computing_structure_solution 'SHELXS-97 (Sheldrick, 1990)'
_diffrn_ambient_temperature 100(2)
_diffrn_measured_fraction_theta_full 0.977
_diffrn_measured_fraction_theta_max 0.977
_diffrn_measurement_device_type 'Bruker Smart Apex'
_diffrn_measurement_method 'omega scans'
_diffrn_radiation_monochromator graphite
_diffrn_radiation_source 'fine-focus sealed tube'
_diffrn_radiation_type MoK\a
_diffrn_radiation_wavelength 0.71073
_diffrn_reflns_av_R_equivalents 0.0233
_diffrn_reflns_av_sigmaI/netI 0.0464
_diffrn_reflns_limit_h_max 15
_diffrn_reflns_limit_h_min -10
_diffrn_reflns_limit_k_max 15
_diffrn_reflns_limit_k_min -16
_diffrn_reflns_limit_l_max 20
_diffrn_reflns_limit_l_min -21
_diffrn_reflns_number 14575
_diffrn_reflns_theta_full 25.03
_diffrn_reflns_theta_max 25.03
_diffrn_reflns_theta_min 4.09
_exptl_absorpt_coefficient_mu 0.689
_exptl_absorpt_correction_T_max 1.000
_exptl_absorpt_correction_T_min 0.760
_exptl_absorpt_correction_type empirical
_exptl_crystal_colour colourless
_exptl_crystal_density_diffrn 1.259
_exptl_crystal_density_method 'not measured'
_exptl_crystal_description needle
_exptl_crystal_F_000 1156
_exptl_crystal_size_max 0.3
_exptl_crystal_size_mid 0.1
_exptl_crystal_size_min 0.1
_refine_diff_density_max 3.389
_refine_diff_density_min -1.911
_refine_diff_density_rms 0.120
_refine_ls_extinction_method none
_refine_ls_goodness_of_fit_ref 1.059
_refine_ls_hydrogen_treatment mixed
_refine_ls_matrix_type full
_refine_ls_number_parameters 611
_refine_ls_number_reflns 9863
_refine_ls_number_restraints 10
_refine_ls_restrained_S_all 1.058
_refine_ls_R_factor_all 0.0805
_refine_ls_R_factor_gt 0.0683
_refine_ls_shift/su_max 0.001
_refine_ls_shift/su_mean 0.000
_refine_ls_structure_factor_coef Fsqd
_refine_ls_weighting_details 'calc w=1/[\s^2^(Fo^2^)+(0.0912P)^2^+11.5794P] where P=(Fo^2^+2Fc^2^)/3'
_refine_ls_weighting_scheme calc
_refine_ls_wR_factor_gt 0.1766
_refine_ls_wR_factor_ref 0.1854
_reflns_number_gt 8310
_reflns_number_total 9863
_reflns_threshold_expression >2sigma(I)
_cod_data_source_file b708993g.txt
_cod_data_source_block 4
_cod_original_sg_symbol_H-M P-1
_cod_database_code 7102144

loop_
_symmetry_equiv_pos_as_xyz
'x, y, z'
'-x, -y, -z'

loop_
_atom_site_label
_atom_site_type_symbol
_atom_site_fract_x
_atom_site_fract_y
_atom_site_fract_z
_atom_site_U_iso_or_equiv
_atom_site_adp_type
_atom_site_occupancy
_atom_site_symmetry_multiplicity
_atom_site_calc_flag
_atom_site_refinement_flags
I1 I 0.51060(4) 0.72428(3) 0.53956(2) 0.03842(15) Uani 1 1 d .
Li1 Li 0.3364(9) 0.6102(8) 0.3925(6) 0.042(2) Uani 1 1 d .
P1 P 0.41079(12) 0.77459(11) 0.29379(7) 0.0289(3) Uani 1 1 d .
P2 P 0.39589(12) 0.96817(11) 0.25729(8) 0.0281(3) Uani 1 1 d .
P3 P 0.36049(11) 0.79302(10) 0.13462(7) 0.0247(3) Uani 1 1 d .
N1 N 0.4256(4) 0.9024(4) 0.3188(2) 0.0294(10) Uani 1 1 d .
N2 N 0.3837(4) 0.9138(3) 0.1680(2) 0.0260(9) Uani 1 1 d .
N3 N 0.4014(4) 0.7441(3) 0.2004(2) 0.0266(9) Uani 1 1 d .
N4 N 0.3149(4) 0.7019(4) 0.3268(3) 0.0328(10) Uani 1 1 d .
N5 N 0.5298(4) 0.7776(4) 0.3448(3) 0.0322(10) Uani 1 1 d D
H5 H 0.535(5) 0.776(5) 0.393(2) 0.039 Uiso 1 1 d D
N6 N 0.2812(4) 0.9755(4) 0.2775(3) 0.0352(10) Uani 1 1 d D
H6 H 0.240(5) 0.923(4) 0.292(4) 0.042 Uiso 1 1 d D
N7 N 0.4860(4) 1.0921(4) 0.2817(3) 0.0361(11) Uani 1 1 d D
H7 H 0.477(6) 1.122(5) 0.324(3) 0.043 Uiso 1 1 d D
N8 N 0.2230(4) 0.7094(4) 0.0875(3) 0.0314(10) Uani 1 1 d D
H8 H 0.185(5) 0.669(4) 0.112(3) 0.038 Uiso 1 1 d D
N9 N 0.4151(4) 0.7914(4) 0.0589(2) 0.0282(9) Uani 1 1 d D
H9 H 0.397(5) 0.728(3) 0.034(3) 0.034 Uiso 1 1 d D
C1 C 0.4541(6) 0.9547(5) 0.4058(3) 0.0405(14) Uani 1 1 d .
H1A H 0.5236 1.0232 0.4218 0.061 Uiso 1 1 calc R
H1B H 0.4680 0.9086 0.4367 0.061 Uiso 1 1 calc R
H1C H 0.3895 0.9672 0.4167 0.061 Uiso 1 1 calc R
C41 C 0.1994(5) 0.6968(5) 0.3029(3) 0.0353(13) Uani 1 1 d .
H41 H 0.2024 0.7458 0.2688 0.042 Uiso 1 1 calc R
C42 C 0.1080(5) 0.5844(5) 0.2525(3) 0.0393(13) Uani 1 1 d .
H42A H 0.1284 0.5634 0.2029 0.047 Uiso 1 1 calc R
H42B H 0.1081 0.5335 0.2836 0.047 Uiso 1 1 calc R
C43 C -0.0123(5) 0.5766(6) 0.2293(4) 0.0468(15) Uani 1 1 d .
H43A H -0.0686 0.5017 0.1993 0.056 Uiso 1 1 calc R
H43B H -0.0151 0.6215 0.1933 0.056 Uiso 1 1 calc R
C44 C -0.0454(6) 0.6130(6) 0.3036(4) 0.0504(16) Uani 1 1 d .
H44A H -0.1227 0.6103 0.2869 0.060 Uiso 1 1 calc R
H44B H -0.0493 0.5643 0.3373 0.060 Uiso 1 1 calc R
C45 C 0.0429(6) 0.7264(6) 0.3525(5) 0.0547(17) Uani 1 1 d .
H45A H 0.0226 0.7477 0.4020 0.066 Uiso 1 1 calc R
H45B H 0.0412 0.7760 0.3205 0.066 Uiso 1 1 calc R
C46 C 0.1646(6) 0.7345(5) 0.3754(4) 0.0471(15) Uani 1 1 d .
H46A H 0.2206 0.8098 0.4044 0.057 Uiso 1 1 calc R
H46B H 0.1680 0.6912 0.4125 0.057 Uiso 1 1 calc R
C51 C 0.6430(5) 0.8391(5) 0.3380(3) 0.0331(12) Uani 1 1 d .
H51 H 0.6352 0.8774 0.2971 0.040 Uiso 1 1 calc R
C52 C 0.6951(6) 0.7670(6) 0.3098(4) 0.0541(18) Uani 1 1 d .
H52A H 0.6463 0.7179 0.2556 0.065 Uiso 1 1 calc R
H52B H 0.6962 0.7232 0.3470 0.065 Uiso 1 1 calc R
C53 C 0.8177(7) 0.8299(8) 0.3063(5) 0.074(3) Uani 1 1 d .
H53A H 0.8162 0.8690 0.2657 0.088 Uiso 1 1 calc R
H53B H 0.8498 0.7800 0.2896 0.088 Uiso 1 1 calc R
C54 C 0.8948(6) 0.9091(7) 0.3884(5) 0.063(2) Uani 1 1 d .
H54A H 0.9008 0.8700 0.4284 0.076 Uiso 1 1 calc R
H54B H 0.9733 0.9509 0.3847 0.076 Uiso 1 1 calc R
C55 C 0.8449(6) 0.9831(7) 0.4154(5) 0.062(2) Uani 1 1 d .
H55A H 0.8454 1.0266 0.3778 0.075 Uiso 1 1 calc R
H55B H 0.8937 1.0323 0.4696 0.075 Uiso 1 1 calc R
C56 C 0.7223(5) 0.9219(6) 0.4182(4) 0.0521(17) Uani 1 1 d .
H56A H 0.6909 0.9729 0.4331 0.063 Uiso 1 1 calc R
H56B H 0.7235 0.8855 0.4606 0.063 Uiso 1 1 calc R
C61 C 0.2350(5) 1.0481(4) 0.2623(3) 0.0352(12) Uani 1 1 d .
H61 H 0.3012 1.1191 0.2708 0.042 Uiso 1 1 calc R
C62 C 0.1560(8) 1.0140(8) 0.1782(4) 0.073(2) Uani 1 1 d .
H62A H 0.0878 0.9453 0.1691 0.088 Uiso 1 1 calc R
H62B H 0.1972 1.0035 0.1382 0.088 Uiso 1 1 calc R
C63 C 0.1168(10) 1.0996(9) 0.1673(5) 0.093(3) Uani 1 1 d .
H63A H 0.1849 1.1683 0.1762 0.111 Uiso 1 1 calc R
H63B H 0.0667 1.0781 0.1116 0.111 Uiso 1 1 calc R
C64 C 0.0518(7) 1.1127(7) 0.2262(6) 0.073(2) Uani 1 1 d .
H64A H -0.0187 1.0450 0.2146 0.088 Uiso 1 1 calc R
H64B H 0.0276 1.1687 0.2195 0.088 Uiso 1 1 calc R
C65 C 0.1237(7) 1.1430(7) 0.3122(5) 0.064(2) Uani 1 1 d .
H65A H 0.0759 1.1449 0.3491 0.077 Uiso 1 1 calc R
H65B H 0.1889 1.2152 0.3264 0.077 Uiso 1 1 calc R
C66 C 0.1705(6) 1.0619(6) 0.3224(4) 0.0509(16) Uani 1 1 d .
H66A H 0.2228 1.0863 0.3777 0.061 Uiso 1 1 calc R
H66B H 0.1053 0.9921 0.3155 0.061 Uiso 1 1 calc R
C71 C 0.5936(5) 1.1366(5) 0.2590(4) 0.0433(15) Uani 1 1 d .
H71 H 0.5806 1.0901 0.2046 0.052 Uiso 1 1 calc R
C72 C 0.6925(6) 1.1365(6) 0.3157(6) 0.068(2) Uani 1 1 d .
H72A H 0.6749 1.0621 0.3152 0.082 Uiso 1 1 calc R
H72B H 0.7033 1.1771 0.3711 0.082 Uiso 1 1 calc R
C73 C 0.8048(7) 1.1866(7) 0.2925(8) 0.085(3) Uani 1 1 d .
H73A H 0.8694 1.1887 0.3328 0.102 Uiso 1 1 calc R
H73B H 0.7970 1.1420 0.2393 0.102 Uiso 1 1 calc R
C74 C 0.8316(6) 1.2990(6) 0.2885(5) 0.0589(19) Uani 1 1 d .
H74A H 0.8456 1.3454 0.3426 0.071 Uiso 1 1 calc R
H74B H 0.9021 1.3288 0.2712 0.071 Uiso 1 1 calc R
C75 C 0.7308(6) 1.2962(6) 0.2293(5) 0.0577(19) Uani 1 1 d .
H75A H 0.7214 1.2546 0.1745 0.069 Uiso 1 1 calc R
H75B H 0.7472 1.3699 0.2283 0.069 Uiso 1 1 calc R
C76 C 0.6190(5) 1.2462(5) 0.2518(4) 0.0438(14) Uani 1 1 d .
H76A H 0.6253 1.2924 0.3037 0.053 Uiso 1 1 calc R
H76B H 0.5543 1.2416 0.2100 0.053 Uiso 1 1 calc R
C81 C 0.1501(5) 0.7377(4) 0.0328(3) 0.0323(12) Uani 1 1 d .
H81 H 0.1978 0.8122 0.0324 0.039 Uiso 1 1 calc R
C82 C 0.1082(5) 0.6656(5) -0.0525(3) 0.0402(14) Uani 1 1 d .
H82A H 0.0637 0.5906 -0.0534 0.048 Uiso 1 1 calc R
H82B H 0.1754 0.6707 -0.0720 0.048 Uiso 1 1 calc R
C83 C 0.0320(6) 0.6968(6) -0.1084(4) 0.0486(16) Uani 1 1 d .
H83A H 0.0792 0.7688 -0.1123 0.058 Uiso 1 1 calc R
H83B H 0.0020 0.6458 -0.1631 0.058 Uiso 1 1 calc R
C84 C -0.0679(5) 0.6971(6) -0.0786(4) 0.0483(16) Uani 1 1 d .
H84A H -0.1198 0.6236 -0.0801 0.058 Uiso 1 1 calc R
H84B H -0.1126 0.7216 -0.1145 0.058 Uiso 1 1 calc R
C85 C -0.0248(5) 0.7702(6) 0.0067(4) 0.0483(16) Uani 1 1 d .
H85A H -0.0913 0.7672 0.0264 0.058 Uiso 1 1 calc R
H85B H 0.0219 0.8447 0.0075 0.058 Uiso 1 1 calc R
C86 C 0.0488(5) 0.7360(5) 0.0620(4) 0.0408(14) Uani 1 1 d .
H86A H 0.0776 0.7849 0.1175 0.049 Uiso 1 1 calc R
H86B H 0.0006 0.6631 0.0637 0.049 Uiso 1 1 calc R
C91 C 0.5331(4) 0.8654(4) 0.0639(3) 0.0316(12) Uani 1 1 d .
H91 H 0.5541 0.9359 0.1023 0.038 Uiso 1 1 calc R
C92 C 0.6202(5) 0.8268(6) 0.0942(4) 0.0444(15) Uani 1 1 d .
H92A H 0.5977 0.7548 0.0588 0.053 Uiso 1 1 calc R
H92B H 0.6199 0.8213 0.1492 0.053 Uiso 1 1 calc R
C93 C 0.7419(5) 0.9027(6) 0.0957(4) 0.0506(17) Uani 1 1 d .
H93A H 0.7679 0.9723 0.1360 0.061 Uiso 1 1 calc R
H93B H 0.7955 0.8729 0.1125 0.061 Uiso 1 1 calc R
C94 C 0.7464(6) 0.9199(7) 0.0142(5) 0.0559(18) Uani 1 1 d .
H94A H 0.7300 0.8522 -0.0248 0.067 Uiso 1 1 calc R
H94B H 0.8248 0.9736 0.0185 0.067 Uiso 1 1 calc R
C95 C 0.6582(7) 0.9581(8) -0.0161(6) 0.074(3) Uani 1 1 d .
H95A H 0.6798 1.0297 0.0197 0.089 Uiso 1 1 calc R
H95B H 0.6586 0.9644 -0.0709 0.089 Uiso 1 1 calc R
C96 C 0.5376(5) 0.8809(6) -0.0180(4) 0.0490(17) Uani 1 1 d .
H96A H 0.4826 0.9088 -0.0362 0.059 Uiso 1 1 calc R
H96B H 0.5136 0.8111 -0.0574 0.059 Uiso 1 1 calc R
O1 O 0.2061(4) 0.5128(4) 0.4264(3) 0.0625(13) Uani 1 1 d .
C11 C 0.1911(8) 0.5455(8) 0.5047(5) 0.072(2) Uani 1 1 d .
H11A H 0.1104 0.5326 0.4999 0.087 Uiso 1 1 calc R
H11B H 0.2433 0.6220 0.5323 0.087 Uiso 1 1 calc R
C12 C 0.2221(9) 0.4755(8) 0.5495(6) 0.078(2) Uani 1 1 d .
H12A H 0.3057 0.5098 0.5782 0.093 Uiso 1 1 calc R
H12B H 0.1775 0.4590 0.5886 0.093 Uiso 1 1 calc R
C13 C 0.1902(11) 0.3805(8) 0.4850(6) 0.101(4) Uani 1 1 d .
H13 H 0.1822 0.3137 0.4918 0.121 Uiso 1 1 calc R
C14 C 0.1724(10) 0.4032(7) 0.4086(6) 0.090(3) Uani 1 1 d .
H14 H 0.1436 0.3534 0.3565 0.108 Uiso 1 1 calc R
O2 O 0.3786(4) 0.5103(4) 0.3314(3) 0.0599(13) Uani 1 1 d .
C21 C 0.4814(7) 0.5000(7) 0.3560(4) 0.063(2) Uani 1 1 d .
H21A H 0.4781 0.4646 0.3992 0.075 Uiso 1 1 calc R
H21B H 0.5494 0.5712 0.3766 0.075 Uiso 1 1 calc R
C22 C 0.4893(10) 0.4347(10) 0.2839(5) 0.094(3) Uani 1 1 d .
H22A H 0.5694 0.4638 0.2802 0.113 Uiso 1 1 calc R
H22B H 0.4640 0.3599 0.2853 0.113 Uiso 1 1 calc R
C23 C 0.4113(9) 0.4406(13) 0.2154(5) 0.123(5) Uani 1 1 d .
H23A H 0.4561 0.4939 0.1907 0.148 Uiso 1 1 calc R
H23B H 0.3686 0.3703 0.1738 0.148 Uiso 1 1 calc R
C24 C 0.3333(10) 0.4711(9) 0.2464(5) 0.097(4) Uani 1 1 d .
H24A H 0.3248 0.5272 0.2243 0.117 Uiso 1 1 calc R
H24B H 0.2563 0.4089 0.2309 0.117 Uiso 1 1 calc R
O3 O 0.3733(5) 0.5752(4) -0.0331(3) 0.0693(16) Uani 1 1 d .
C31 C 0.3427(12) 0.5184(7) 0.0241(6) 0.098(4) Uani 1 1 d .
H31A H 0.2679 0.5124 0.0312 0.118 Uiso 1 1 calc R
H31B H 0.4023 0.5562 0.0770 0.118 Uiso 1 1 calc R
C32 C 0.3343(7) 0.4133(6) -0.0076(5) 0.065(2) Uani 1 1 d .
H32A H 0.2805 0.3595 0.0125 0.078 Uiso 1 1 calc R
H32B H 0.4107 0.4137 0.0060 0.078 Uiso 1 1 calc R
C33 C 0.2876(10) 0.3935(7) -0.0969(5) 0.090(3) Uani 1 1 d .
H33A H 0.3207 0.3536 -0.1279 0.108 Uiso 1 1 calc R
H33B H 0.2025 0.3521 -0.1148 0.108 Uiso 1 1 calc R
C34 C 0.3230(9) 0.5006(7) -0.1086(5) 0.081(3) Uani 1 1 d .
H34A H 0.3789 0.5134 -0.1405 0.097 Uiso 1 1 calc R
H34B H 0.2549 0.5060 -0.1380 0.097 Uiso 1 1 calc R

loop_
_atom_site_aniso_label
_atom_site_aniso_U_11
_atom_site_aniso_U_22
_atom_site_aniso_U_33
_atom_site_aniso_U_23
_atom_site_aniso_U_13
_atom_site_aniso_U_12
I1 0.0558(3) 0.0387(2) 0.02048(19) 0.01000(15) 0.00653(16) 0.02232(19)
Li1 0.040(6) 0.043(5) 0.032(5) 0.009(4) -0.002(4) 0.017(5)
P1 0.0313(7) 0.0326(7) 0.0171(6) 0.0066(5) -0.0033(5) 0.0136(6)
P2 0.0348(8) 0.0315(7) 0.0195(6) 0.0072(5) 0.0064(5) 0.0171(6)
P3 0.0232(7) 0.0302(7) 0.0154(6) 0.0051(5) -0.0019(5) 0.0110(6)
N1 0.031(2) 0.036(2) 0.0136(19) 0.0037(17) -0.0005(17) 0.012(2)
N2 0.025(2) 0.038(2) 0.0172(19) 0.0108(18) 0.0031(17) 0.0161(19)
N3 0.029(2) 0.033(2) 0.0158(19) 0.0078(17) 0.0002(17) 0.0138(19)
N4 0.033(2) 0.036(2) 0.026(2) 0.0130(19) 0.0013(19) 0.014(2)
N5 0.029(2) 0.044(3) 0.020(2) 0.013(2) -0.0025(18) 0.016(2)
N6 0.034(3) 0.035(3) 0.037(3) 0.013(2) 0.010(2) 0.015(2)
N7 0.036(3) 0.042(3) 0.030(2) 0.005(2) 0.013(2) 0.018(2)
N8 0.021(2) 0.037(3) 0.026(2) 0.0136(19) -0.0029(18) 0.0050(19)
N9 0.025(2) 0.030(2) 0.019(2) 0.0015(17) -0.0012(17) 0.0087(19)
C1 0.055(4) 0.039(3) 0.020(3) 0.005(2) 0.004(3) 0.019(3)
C41 0.031(3) 0.038(3) 0.033(3) 0.017(2) 0.000(2) 0.012(2)
C42 0.036(3) 0.044(3) 0.029(3) 0.009(2) 0.007(2) 0.010(3)
C43 0.030(3) 0.055(4) 0.040(3) 0.016(3) 0.004(3) 0.006(3)
C44 0.034(3) 0.060(4) 0.056(4) 0.021(3) 0.014(3) 0.017(3)
C45 0.039(4) 0.053(4) 0.068(5) 0.010(3) 0.014(3) 0.022(3)
C46 0.041(4) 0.045(4) 0.049(4) 0.005(3) 0.011(3) 0.018(3)
C51 0.029(3) 0.050(3) 0.024(3) 0.015(2) 0.003(2) 0.022(3)
C52 0.045(4) 0.073(5) 0.049(4) 0.011(3) 0.003(3) 0.038(4)
C53 0.054(5) 0.129(8) 0.061(5) 0.029(5) 0.021(4) 0.060(5)
C54 0.033(4) 0.108(6) 0.058(4) 0.042(4) 0.011(3) 0.033(4)
C55 0.031(4) 0.077(5) 0.062(5) 0.022(4) 0.006(3) 0.009(4)
C56 0.029(3) 0.060(4) 0.043(4) 0.002(3) 0.003(3) 0.005(3)
C61 0.027(3) 0.033(3) 0.037(3) 0.008(2) 0.000(2) 0.009(2)
C62 0.084(6) 0.106(7) 0.039(4) 0.009(4) 0.000(4) 0.064(6)
C63 0.126(9) 0.131(9) 0.055(5) 0.024(5) 0.000(5) 0.103(8)
C64 0.052(5) 0.081(6) 0.089(6) 0.022(5) -0.002(4) 0.042(4)
C65 0.059(5) 0.070(5) 0.076(5) 0.017(4) 0.031(4) 0.039(4)
C66 0.038(4) 0.065(4) 0.050(4) 0.017(3) 0.012(3) 0.024(3)
C71 0.041(3) 0.034(3) 0.053(4) 0.007(3) 0.025(3) 0.014(3)
C72 0.044(4) 0.054(4) 0.128(8) 0.045(5) 0.038(5) 0.028(4)
C73 0.051(5) 0.067(5) 0.152(10) 0.041(6) 0.044(6) 0.031(4)
C74 0.038(4) 0.050(4) 0.075(5) 0.008(4) 0.024(4) 0.008(3)
C75 0.047(4) 0.058(4) 0.054(4) 0.021(3) 0.018(3) 0.005(3)
C76 0.041(3) 0.043(3) 0.035(3) 0.010(3) 0.006(3) 0.010(3)
C81 0.027(3) 0.037(3) 0.024(3) 0.011(2) -0.003(2) 0.010(2)
C82 0.037(3) 0.056(4) 0.023(3) 0.009(3) -0.002(2) 0.022(3)
C83 0.050(4) 0.061(4) 0.026(3) 0.013(3) -0.005(3) 0.023(3)
C84 0.028(3) 0.054(4) 0.041(3) 0.009(3) -0.014(3) 0.011(3)
C85 0.031(3) 0.060(4) 0.044(4) 0.006(3) -0.004(3) 0.022(3)
C86 0.031(3) 0.053(4) 0.031(3) 0.009(3) -0.001(2) 0.017(3)
C91 0.026(3) 0.033(3) 0.028(3) 0.003(2) 0.005(2) 0.009(2)
C92 0.035(3) 0.070(4) 0.031(3) 0.023(3) 0.007(3) 0.024(3)
C93 0.030(3) 0.076(5) 0.039(3) 0.013(3) 0.005(3) 0.022(3)
C94 0.038(4) 0.081(5) 0.063(4) 0.038(4) 0.024(3) 0.028(4)
C95 0.052(4) 0.110(7) 0.106(7) 0.084(6) 0.044(5) 0.046(5)
C96 0.036(3) 0.076(5) 0.051(4) 0.042(4) 0.016(3) 0.030(3)
O1 0.057(3) 0.057(3) 0.057(3) 0.023(2) 0.005(2) 0.011(2)
C11 0.062(5) 0.089(6) 0.072(5) 0.034(5) 0.030(4) 0.032(5)
C12 0.090(7) 0.097(7) 0.067(5) 0.042(5) 0.034(5) 0.051(6)
C13 0.141(10) 0.075(6) 0.080(7) 0.027(5) 0.004(7) 0.053(7)
C14 0.120(8) 0.051(5) 0.080(6) 0.023(4) 0.016(6) 0.024(5)
O2 0.062(3) 0.058(3) 0.046(3) 0.000(2) -0.016(2) 0.035(3)
C21 0.077(5) 0.073(5) 0.046(4) 0.011(4) 0.006(4) 0.049(5)
C22 0.126(9) 0.133(9) 0.056(5) 0.023(5) 0.017(5) 0.097(8)
C23 0.079(7) 0.241(16) 0.037(5) 0.023(7) -0.002(4) 0.076(9)
C24 0.136(9) 0.099(7) 0.042(4) -0.026(4) -0.030(5) 0.082(7)
O3 0.101(4) 0.043(3) 0.049(3) 0.005(2) 0.027(3) 0.019(3)
C31 0.186(12) 0.063(5) 0.075(6) 0.035(5) 0.077(7) 0.060(7)
C32 0.063(5) 0.061(5) 0.061(5) 0.008(4) 0.016(4) 0.023(4)
C33 0.117(8) 0.058(5) 0.062(5) -0.003(4) -0.023(5) 0.036(5)
C34 0.098(7) 0.079(6) 0.047(4) -0.006(4) -0.018(4) 0.050(5)

loop_
_atom_type_symbol
_atom_type_description
_atom_type_scat_dispersion_real
_atom_type_scat_dispersion_imag
_atom_type_scat_source
C C 0.0033 0.0016 'International Tables Vol C Tables 4.2.6.8 and 6.1.1.4'
H H 0.0000 0.0000 'International Tables Vol C Tables 4.2.6.8 and 6.1.1.4'
Li Li -0.0003 0.0001 'International Tables Vol C Tables 4.2.6.8 and 6.1.1.4'
N N 0.0061 0.0033 'International Tables Vol C Tables 4.2.6.8 and 6.1.1.4'
O O 0.0106 0.0060 'International Tables Vol C Tables 4.2.6.8 and 6.1.1.4'
P P 0.1023 0.0942 'International Tables Vol C Tables 4.2.6.8 and 6.1.1.4'
I I -0.4742 1.8119 'International Tables Vol C Tables 4.2.6.8 and 6.1.1.4'

loop_
_geom_angle_atom_site_label_1
_geom_angle_atom_site_label_2
_geom_angle_atom_site_label_3
_geom_angle
O2 Li1 N4 108.4(5)
O2 Li1 O1 102.0(5)
N4 Li1 O1 121.6(5)
O2 Li1 I1 107.8(4)
N4 Li1 I1 113.4(4)
O1 Li1 I1 102.3(4)
N4 P1 N3 120.5(2)
N4 P1 N5 103.9(2)
N3 P1 N5 108.7(2)
N4 P1 N1 109.9(2)
N3 P1 N1 105.8(2)
N5 P1 N1 107.4(2)
N2 P2 N7 108.8(2)
N2 P2 N1 111.7(2)
N7 P2 N1 114.9(2)
N2 P2 N6 117.7(2)
N7 P2 N6 101.5(2)
N1 P2 N6 102.0(2)
N3 P3 N2 115.0(2)
N3 P3 N9 116.1(2)
N2 P3 N9 104.7(2)
N3 P3 N8 106.2(2)
N2 P3 N8 113.7(2)
N9 P3 N8 100.4(2)
C1 N1 P2 116.0(4)
C1 N1 P1 115.7(4)
P2 N1 P1 127.8(2)
P2 N2 P3 124.2(3)
P3 N3 P1 128.0(3)
C41 N4 P1 117.9(4)
C41 N4 Li1 117.7(5)
P1 N4 Li1 124.3(4)
C51 N5 P1 124.5(4)
C61 N6 P2 128.7(4)
C71 N7 P2 126.2(4)
C81 N8 P3 121.7(4)
C91 N9 P3 123.8(3)
N4 C41 C46 111.7(5)
N4 C41 C42 111.7(5)
C46 C41 C42 110.0(5)
C43 C42 C41 112.6(5)
C42 C43 C44 111.0(5)
C45 C44 C43 110.3(5)
C44 C45 C46 110.9(6)
C41 C46 C45 112.7(6)
N5 C51 C52 110.7(5)
N5 C51 C56 110.9(5)
C52 C51 C56 110.1(5)
C51 C52 C53 112.1(7)
C52 C53 C54 110.7(6)
C55 C54 C53 109.9(6)
C54 C55 C56 111.4(7)
C55 C56 C51 112.7(6)
N6 C61 C66 109.3(5)
N6 C61 C62 114.2(5)
C66 C61 C62 109.0(6)
C61 C62 C63 109.8(7)
C64 C63 C62 109.4(8)
C63 C64 C65 111.9(7)
C64 C65 C66 110.2(6)
C61 C66 C65 112.0(6)
N7 C71 C72 112.4(6)
N7 C71 C76 109.7(5)
C72 C71 C76 111.9(5)
C71 C72 C73 111.5(7)
C74 C73 C72 110.9(6)
C75 C74 C73 109.5(7)
C74 C75 C76 111.5(6)
C71 C76 C75 111.6(6)
N8 C81 C82 111.9(5)
N8 C81 C86 111.1(4)
C82 C81 C86 110.3(5)
C81 C82 C83 110.9(5)
C84 C83 C82 111.8(5)
C83 C84 C85 110.5(5)
C84 C85 C86 110.0(5)
C81 C86 C85 111.1(5)
N9 C91 C96 109.5(4)
N9 C91 C92 112.2(5)
C96 C91 C92 110.1(5)
C91 C92 C93 111.4(5)
C94 C93 C92 111.8(5)
C93 C94 C95 110.5(6)
C96 C95 C94 111.0(6)
C91 C96 C95 111.7(6)
C14 O1 C11 106.5(7)
C14 O1 Li1 121.8(7)
C11 O1 Li1 121.0(6)
O1 C11 C12 103.4(7)
C13 C12 C11 102.4(8)
C14 C13 C12 109.2(8)
O1 C14 C13 106.6(8)
C24 O2 C21 109.9(6)
C24 O2 Li1 120.1(5)
C21 O2 Li1 125.8(5)
O2 C21 C22 106.3(6)
C23 C22 C21 104.8(8)
C24 C23 C22 107.0(8)
O2 C24 C23 107.8(7)
C34 O3 C31 106.9(7)
O3 C31 C32 106.9(7)
C31 C32 C33 100.9(8)
C34 C33 C32 105.4(7)
O3 C34 C33 107.8(7)

loop_
_geom_bond_atom_site_label_1
_geom_bond_atom_site_label_2
_geom_bond_distance
I1 Li1 2.805(9)
Li1 O2 1.943(12)
Li1 N4 1.973(11)
Li1 O1 2.009(12)
P1 N4 1.571(5)
P1 N3 1.590(4)
P1 N5 1.639(4)
P1 N1 1.715(5)
P2 N2 1.565(4)
P2 N7 1.604(5)
P2 N1 1.653(4)
P2 N6 1.654(5)
P3 N3 1.583(4)
P3 N2 1.594(5)
P3 N9 1.632(5)
P3 N8 1.657(4)
N1 C1 1.479(6)
N4 C41 1.472(7)
N5 C51 1.441(7)
N6 C61 1.438(7)
N7 C71 1.471(8)
N8 C81 1.460(7)
N9 C91 1.466(7)
C41 C46 1.512(9)
C41 C42 1.530(8)
C42 C43 1.516(9)
C43 C44 1.522(9)
C44 C45 1.522(10)
C45 C46 1.532(9)
C51 C52 1.508(9)
C51 C56 1.525(8)
C52 C53 1.525(11)
C53 C54 1.525(12)
C54 C55 1.500(12)
C55 C56 1.517(9)
C61 C66 1.507(9)
C61 C62 1.509(9)
C62 C63 1.534(12)
C63 C64 1.494(13)
C64 C65 1.510(12)
C65 C66 1.537(10)
C71 C72 1.491(10)
C71 C76 1.501(9)
C72 C73 1.537(11)
C73 C74 1.518(11)
C74 C75 1.514(11)
C75 C76 1.526(9)
C81 C82 1.510(8)
C81 C86 1.512(8)
C82 C83 1.530(8)
C83 C84 1.507(10)
C84 C85 1.514(9)
C85 C86 1.530(8)
C91 C96 1.512(8)
C91 C92 1.517(8)
C92 C93 1.529(9)
C93 C94 1.512(9)
C94 C95 1.524(10)
C95 C96 1.521(10)
O1 C14 1.397(10)
O1 C11 1.448(10)
C11 C12 1.515(12)
C12 C13 1.446(14)
C13 C14 1.445(14)
O2 C24 1.415(9)
O2 C21 1.420(9)
C21 C22 1.475(11)
C22 C23 1.474(12)
C23 C24 1.423(14)
O3 C34 1.387(9)
O3 C31 1.427(9)
C31 C32 1.450(11)
C32 C33 1.510(12)
C33 C34 1.477(13)

loop_
_geom_hbond_atom_site_label_D
_geom_hbond_atom_site_label_H
_geom_hbond_atom_site_label_A
_geom_hbond_distance_DH
_geom_hbond_distance_HA
_geom_hbond_distance_DA
_geom_hbond_angle_DHA
_geom_hbond_site_symmetry_A
N5 H5 I1 0.85(3) 2.86(4) 3.689(4) 167(6) .
N7 H7 I1 0.85(3) 2.86(4) 3.679(5) 164(6) 2_676
N9 H9 O3 0.85(3) 2.14(3) 2.979(7) 172(6) .
